data_1503983
loop_
_publ_author_name
'Sharma, Rojita'
'Bulger, Paul G.'
'McNevin, Michael'
'Dormer, Peter G.'
'Ball, Richard G.'
'Streckfuss, Eric'
'Cuff, James F.'
'Yin, Jingjun'
'Chen, Cheng-yi'

_publ_section_title
;
 A cascade approach to cyclic aminonitrones: reaction discovery,
 mechanism, and scope.
;
_journal_issue 15
_journal_name_full 'Organic letters'
_journal_page_first 3194
_journal_page_last 3197
_journal_paper_doi 10.1021/ol9010147
_journal_volume 11
_journal_year 2009
_chemical_formula_moiety 'C11 H20 N2 O2'
_chemical_formula_sum 'C11 H20 N2 O2'
_chemical_formula_weight 212.289
_space_group_IT_number 56
_symmetry_cell_setting orthorhombic
_symmetry_space_group_name_Hall '-P 2ab 2ac'
_symmetry_space_group_name_H-M 'P c c n'
_audit_creation_date 2009-04-01
_audit_creation_method 'cif4actac using bulp0108b.cif'
_cell_angle_alpha 90.
_cell_angle_beta 90.
_cell_angle_gamma 90.
_cell_formula_units_Z 8
_cell_length_a 20.5261(2)
_cell_length_b 12.69158(16)
_cell_length_c 9.48439(11)
_cell_measurement_reflns_used 7085
_cell_measurement_temperature 100
_cell_measurement_theta_max 66.54
_cell_measurement_theta_min 3.48
_cell_volume 2470.77(5)
_computing_cell_refinement
;
CrysAlisPro, Oxford Diffraction Ltd.,
Version 1.171.33.33 (release 06-02-2009 CrysAlis171 .NET)
(compiled Feb  6 2009,17:55:09)
;
_computing_data_collection
;
CrysAlisPro, Oxford Diffraction Ltd.,
Version 1.171.33.33 (release 06-02-2009 CrysAlis171 .NET)
(compiled Feb  6 2009,17:55:09)
;
_computing_data_reduction
;
CrysAlisPro, Oxford Diffraction Ltd.,
Version 1.171.33.33 (release 06-02-2009 CrysAlis171 .NET)
(compiled Feb  6 2009,17:55:09)
;
_computing_molecular_graphics
;
ORTEP3 (Johnson,2000), PLATON (Spek,1990),
PSPLUTO (local version of Motherwell's program)
;
_computing_publication_material 'locally developed programs'
_computing_structure_refinement 'SHELXL-97 (Sheldrick, 1997)'
_computing_structure_solution 'SHELXS-97 (Sheldrick, 1990)'
_diffrn_detector CCD
_diffrn_detector_area_resol_mean 10.475
_diffrn_detector_type 'Oxford Diffraction Ruby CCD'
_diffrn_measured_fraction_theta_full 0.998
_diffrn_measured_fraction_theta_max 0.998
_diffrn_measurement_device '\k-geometry diffractometer'
_diffrn_measurement_device_type 'Oxford Diffraction Gemini R Ultra'
_diffrn_measurement_method 'omega scans'
_diffrn_radiation_type 'Cu K\a'
_diffrn_radiation_wavelength 1.5418
_diffrn_reflns_av_R_equivalents 0.025
_diffrn_reflns_limit_h_max 10
_diffrn_reflns_limit_h_min -11
_diffrn_reflns_limit_k_max 14
_diffrn_reflns_limit_k_min -12
_diffrn_reflns_limit_l_max 24
_diffrn_reflns_limit_l_min -24
_diffrn_reflns_number 13008
_diffrn_reflns_theta_full 66.66
_diffrn_reflns_theta_max 66.54
_exptl_absorpt_coefficient_mu 0.633
_exptl_absorpt_correction_T_max 0.969
_exptl_absorpt_correction_T_min 0.843
_exptl_absorpt_correction_type multi-scan
_exptl_absorpt_process_details 'CrysAlis multi-scan method ABSPACK'
_exptl_crystal_colour colourless
_exptl_crystal_density_diffrn 1.141
_exptl_crystal_density_method none
_exptl_crystal_description 'small plate'
_exptl_crystal_F_000 928
_exptl_crystal_size_max 0.257
_exptl_crystal_size_mid 0.198
_exptl_crystal_size_min 0.05
_refine_diff_density_max 0.19
_refine_diff_density_min -0.18
_refine_ls_extinction_method none
_refine_ls_goodness_of_fit_ref 1.048
_refine_ls_hydrogen_treatment constr
_refine_ls_number_parameters 138
_refine_ls_number_reflns 2189
_refine_ls_restrained_S_all 1.048
_refine_ls_R_factor_gt 0.033
_refine_ls_shift/su_max 0.003
_refine_ls_structure_factor_coef Fsqd
_refine_ls_weighting_scheme calc
_refine_ls_wR_factor_gt 0.085
_refine_ls_wR_factor_ref 0.088
_reflns_number_gt 1870
_reflns_number_total 2189
_reflns_threshold_expression >2sigma(I)
_cod_data_source_file ol9010147_si_002.cif
_cod_data_source_block bulp0108b
_cod_depositor_comments
;
The following automatic conversions were performed:

'_symmetry_cell_setting' value 'Orthorhombic' changed to
'orthorhombic' according to
/home/saulius/struct/CIF-dictionaries/cif_core.dic dictionary named
'cif_core.dic' version 2.4.2 from 2011-04-26.

Automatic conversion script
Id: cif_fix_values 1715 2011-07-08 13:25:40Z adriana 
;
_cod_database_code 1503983

loop_
_symmetry_equiv_pos_site_id
_symmetry_equiv_pos_as_xyz
1 x,y,z
2 1/2-x,1/2-y,z
3 1/2+x,-y,1/2-z
4 -x,1/2+y,1/2-z
5 -x,-y,-z
6 1/2+x,1/2+y,-z
7 1/2-x,y,1/2+z
8 x,1/2-y,1/2+z

loop_
_atom_site_label
_atom_site_chemical_conn_number
_atom_site_type_symbol
_atom_site_occupancy
_atom_site_fract_x
_atom_site_fract_y
_atom_site_fract_z
_atom_site_U_iso_or_equiv
_atom_site_adp_type
_atom_site_calc_flag
_atom_site_refinement_flags
_atom_site_symmetry_multiplicity
C1 1 C 1 0.87800(5) 0.07353(9) 0.31608(11) 0.0230(3) Uani d . 1
C2 2 C 1 0.92268(5) 0.04603(10) 0.44290(12) 0.0268(3) Uani d . 1
H2A 3 H 1 0.9560 -0.0053 0.4117 0.032 Uiso calc R 1
H2B 4 H 1 0.9456 0.1106 0.4739 0.032 Uiso calc R 1
C3 5 C 1 0.88542(6) -0.00029(11) 0.56845(13) 0.0336(3) Uani d . 1
H3A 6 H 1 0.8678 -0.0702 0.5421 0.040 Uiso calc R 1
H3B 7 H 1 0.9158 -0.0104 0.6484 0.040 Uiso calc R 1
C4 8 C 1 0.82961(6) 0.07125(11) 0.61455(13) 0.0341(3) Uani d . 1
H4A 9 H 1 0.8046 0.0365 0.6906 0.041 Uiso calc R 1
H4B 10 H 1 0.8475 0.1379 0.6524 0.041 Uiso calc R 1
C5 11 C 1 0.78440(6) 0.09538(10) 0.49106(13) 0.0300(3) Uani d . 1
H5A 12 H 1 0.7495 0.1439 0.5224 0.036 Uiso calc R 1
H5B 13 H 1 0.7637 0.0294 0.4580 0.036 Uiso calc R 1
C6 14 C 1 0.82225(5) 0.14574(9) 0.36984(12) 0.0261(3) Uani d . 1
H6A 15 H 1 0.8409 0.2135 0.4020 0.031 Uiso calc R 1
H6B 16 H 1 0.7920 0.1608 0.2911 0.031 Uiso calc R 1
C7 17 C 1 0.91807(5) 0.13569(9) 0.21043(11) 0.0234(3) Uani d . 1
C8 18 C 1 0.90337(6) 0.00759(9) 0.01823(12) 0.0294(3) Uani d . 1
H8A 19 H 1 0.9360 -0.0194 -0.0497 0.035 Uiso calc R 1
H8B 20 H 1 0.8623 0.0208 -0.0336 0.035 Uiso calc R 1
C9 21 C 1 0.89161(6) -0.07446(9) 0.13240(13) 0.0307(3) Uani d . 1
C10 22 C 1 0.84912(6) -0.02608(9) 0.24667(12) 0.0286(3) Uani d . 1
H10A 23 H 1 0.8415 -0.0796 0.3208 0.034 Uiso calc R 1
H10B 24 H 1 0.8063 -0.0079 0.2052 0.034 Uiso calc R 1
C11 25 C 1 0.85932(8) -0.17133(11) 0.06784(17) 0.0483(4) Uani d . 1
H11A 26 H 1 0.8873 -0.1999 -0.0067 0.072 Uiso calc R 1
H11B 27 H 1 0.8170 -0.1515 0.0278 0.072 Uiso calc R 1
H11C 28 H 1 0.8529 -0.2249 0.1410 0.072 Uiso calc R 1
N1 29 N 1 0.92668(5) 0.10566(8) 0.07962(9) 0.0253(2) Uani d . 1
N2 30 N 1 0.94566(5) 0.22587(8) 0.24815(10) 0.0321(3) Uani d . 1
H2C 31 H 1 0.9684 0.2623 0.1864 0.039 Uiso calc R 1
H2D 32 H 1 0.9412 0.2493 0.3350 0.039 Uiso calc R 1
O1 33 O 1 0.96303(4) 0.16868(6) -0.00568(8) 0.0310(2) Uani d . 1
O2 34 O 1 0.95189(4) -0.10219(7) 0.19615(9) 0.0336(2) Uani d . 1
H2 35 H 1 0.9787 -0.1194 0.1334 0.050 Uiso calc R 1

loop_
_atom_site_aniso_label
_atom_site_aniso_U_11
_atom_site_aniso_U_22
_atom_site_aniso_U_33
_atom_site_aniso_U_23
_atom_site_aniso_U_13
_atom_site_aniso_U_12
C1 0.0210(5) 0.0251(6) 0.0228(5) -0.0004(5) 0.0006(4) 0.0013(5)
C2 0.0224(5) 0.0343(7) 0.0238(6) 0.0029(5) -0.0001(5) 0.0016(5)
C3 0.0299(6) 0.0440(7) 0.0270(6) 0.0099(6) -0.0007(5) 0.0007(6)
C4 0.0291(6) 0.0470(8) 0.0261(6) 0.0023(6) 0.0058(5) -0.0037(6)
C5 0.0241(6) 0.0337(7) 0.0320(6) -0.0017(5) 0.0052(5) 0.0020(5)
C6 0.0246(6) 0.0271(6) 0.0266(6) -0.0015(5) 0.0008(5) 0.0034(5)
C7 0.0236(5) 0.0247(6) 0.0219(5) -0.0008(5) -0.0015(4) 0.0044(5)
C8 0.0334(6) 0.0307(7) 0.0240(6) -0.0062(5) -0.0038(5) 0.0063(5)
C9 0.0335(6) 0.0265(6) 0.0320(6) -0.0044(5) -0.0002(5) 0.0031(5)
C10 0.0263(6) 0.0279(6) 0.0316(6) -0.0020(5) -0.0003(5) -0.0005(5)
C11 0.0574(9) 0.0357(8) 0.0519(9) -0.0159(7) 0.0084(7) -0.0074(7)
N1 0.0305(5) 0.0250(5) 0.0204(5) 0.0013(4) 0.0007(4) 0.0047(4)
N2 0.0413(6) 0.0323(6) 0.0228(5) -0.0029(4) 0.0080(4) -0.0101(5)
O1 0.0414(5) 0.0289(5) 0.0228(4) 0.0045(3) 0.0087(4) 0.0056(4)
O2 0.0363(5) 0.0336(5) 0.0308(4) 0.0026(4) 0.0059(4) 0.0137(4)

loop_
_geom_angle_atom_site_label_1
_geom_angle_atom_site_label_2
_geom_angle_atom_site_label_3
_geom_angle
_geom_angle_publ_flag
C9 O2 H2 109.00 ?
O1 N1 C8 116.44(8) yes
C7 N1 C8 125.70(10) yes
O1 N1 C7 117.79(9) yes
C7 N2 H2C 120.00 ?
C7 N2 H2D 120.00 ?
H2C N2 H2D 120.00 ?
C6 C1 C10 109.91(9) ?
C7 C1 C10 110.63(9) ?
C2 C1 C10 111.91(9) ?
C2 C1 C6 108.29(9) ?
C2 C1 C7 107.96(8) ?
C6 C1 C7 108.03(9) ?
C1 C2 C3 113.17(9) ?
C2 C3 C4 111.66(11) ?
C3 C4 C5 110.87(10) ?
C4 C5 C6 110.64(10) ?
C1 C6 C5 112.03(9) ?
N1 C7 C1 123.18(10) yes
N2 C7 C1 120.13(9) yes
N1 C7 N2 116.68(10) yes
N1 C8 C9 110.66(9) yes
C8 C9 C11 109.57(11) ?
C10 C9 C11 111.25(11) ?
O2 C9 C11 110.46(10) yes
O2 C9 C8 109.52(10) yes
O2 C9 C10 107.22(10) yes
C8 C9 C10 108.78(9) ?
C1 C10 C9 114.48(10) ?
C1 C2 H2A 109.00 ?
C1 C2 H2B 109.00 ?
C3 C2 H2A 109.00 ?
C3 C2 H2B 109.00 ?
H2A C2 H2B 108.00 ?
C2 C3 H3A 109.00 ?
C2 C3 H3B 109.00 ?
C4 C3 H3A 109.00 ?
C4 C3 H3B 109.00 ?
H3A C3 H3B 108.00 ?
C3 C4 H4A 109.00 ?
C3 C4 H4B 110.00 ?
C5 C4 H4A 109.00 ?
C5 C4 H4B 109.00 ?
H4A C4 H4B 108.00 ?
C4 C5 H5A 110.00 ?
C4 C5 H5B 110.00 ?
C6 C5 H5A 109.00 ?
C6 C5 H5B 109.00 ?
H5A C5 H5B 108.00 ?
C1 C6 H6A 109.00 ?
C1 C6 H6B 109.00 ?
C5 C6 H6A 109.00 ?
C5 C6 H6B 109.00 ?
H6A C6 H6B 108.00 ?
N1 C8 H8A 109.00 ?
N1 C8 H8B 109.00 ?
C9 C8 H8A 109.00 ?
C9 C8 H8B 110.00 ?
H8A C8 H8B 108.00 ?
C1 C10 H10A 109.00 ?
C1 C10 H10B 109.00 ?
C9 C10 H10A 109.00 ?
C9 C10 H10B 109.00 ?
H10A C10 H10B 108.00 ?
C9 C11 H11A 109.00 ?
C9 C11 H11B 109.00 ?
C9 C11 H11C 109.00 ?
H11A C11 H11B 110.00 ?
H11A C11 H11C 109.00 ?
H11B C11 H11C 109.00 ?

loop_
_geom_bond_atom_site_label_1
_geom_bond_atom_site_label_2
_geom_bond_distance
_geom_bond_publ_flag
O1 N1 1.3605(12) yes
O2 C9 1.4214(15) yes
O2 H2 0.8400 ?
N1 C8 1.4550(15) yes
N1 C7 1.3099(14) yes
N2 C7 1.3261(15) yes
N2 H2D 0.8800 ?
N2 H2C 0.8800 ?
C1 C2 1.5523(15) ?
C1 C6 1.5522(15) ?
C1 C7 1.5175(15) ?
C1 C10 1.5437(16) ?
C2 C3 1.5325(17) ?
C3 C4 1.5257(18) ?
C4 C5 1.5254(17) ?
C5 C6 1.5277(17) ?
C8 C9 1.5216(17) ?
C9 C10 1.5206(17) ?
C9 C11 1.5250(19) ?
C2 H2A 0.9900 ?
C2 H2B 0.9900 ?
C3 H3A 0.9900 ?
C3 H3B 0.9900 ?
C4 H4A 0.9900 ?
C4 H4B 0.9900 ?
C5 H5A 0.9900 ?
C5 H5B 0.9900 ?
C6 H6A 0.9900 ?
C6 H6B 0.9900 ?
C8 H8A 0.9900 ?
C8 H8B 0.9900 ?
C10 H10A 0.9900 ?
C10 H10B 0.9900 ?
C11 H11A 0.9800 ?
C11 H11B 0.9800 ?
C11 H11C 0.9800 ?

loop_
_geom_contact_atom_site_label_1
_geom_contact_atom_site_label_2
_geom_contact_distance
_geom_contact_site_symmetry_2
O1 N2 2.5396(12) .
O1 O2 2.6505(12) 5_755
O1 N2 2.7147(12) 8_554
O2 N1 2.9066(13) .
O2 C7 3.1008(14) .
O2 C2 3.0619(15) .
O2 O1 2.6505(12) 5_755
O2 N2 3.0762(13) 4_745
O1 H8A 2.8600 5_755
O1 H2D 1.8900 8_554
O1 H2 1.8100 5_755
O1 H2B 2.8300 8_554
O1 H2C 2.1800 .
O2 H2A 2.3900 .
O2 H2C 2.6200 4_745
O2 H2D 2.9100 4_745
N1 O2 2.9066(13) .
N2 O1 2.7147(12) 8_555
N2 O1 2.5396(12) .
N2 O2 3.0762(13) 4_755
N1 H2 2.8100 5_755
N2 H2B 2.5900 .
N2 H2 2.7400 4_755
N2 H6A 2.6000 .
N2 H4B 2.8100 8_554
C2 O2 3.0619(15) .
C2 C2 3.5516(15) 5_756
C7 O2 3.1008(14) .
C2 H2D 2.8000 .
C2 H2A 2.8900 5_756
C3 H10A 2.7100 .
C4 H10B 3.0900 7_655
C5 H10A 2.9900 .
C5 H10B 3.0500 7_655
C5 H10B 3.0400 .
C6 H2D 2.7900 .
C9 H2A 3.0900 .
C10 H3A 2.8800 .
C10 H5B 2.7500 .
H2 H8A 2.3200 .
H2 H11A 2.5200 .
H2 N2 2.7400 4_745
H2 H2C 2.5200 4_745
H2 H2D 2.3600 4_745
H2 O1 1.8100 5_755
H2 N1 2.8100 5_755
H2A O2 2.3900 .
H2A C9 3.0900 .
H2A C2 2.8900 5_756
H2A H2A 2.4700 5_756
H2B N2 2.5900 .
H2B H2D 2.2000 .
H2B O1 2.8300 8_555
H2C O1 2.1800 .
H2C O2 2.6200 4_755
H2C H2 2.5200 4_755
H2D C2 2.8000 .
H2D C6 2.7900 .
H2D H2B 2.2000 .
H2D H6A 2.2000 .
H2D O2 2.9100 4_755
H2D H2 2.3600 4_755
H2D O1 1.8900 8_555
H3A C10 2.8800 .
H3A H10A 2.1700 .
H4A H10B 2.3500 7_655
H4B H6A 2.5600 .
H4B N2 2.8100 8_555
H5B C10 2.7500 .
H5B H10A 2.4800 .
H5B H10B 2.6000 .
H5B H8B 2.5900 7_655
H6A N2 2.6000 .
H6A H2D 2.2000 .
H6A H4B 2.5600 .
H6B H10B 2.3100 .
H8A H2 2.3200 .
H8A H11A 2.5300 .
H8A O1 2.8600 5_755
H8B H10B 2.5700 .
H8B H11B 2.4500 .
H8B H5B 2.5900 7_654
H10A C3 2.7100 .
H10A C5 2.9900 .
H10A H3A 2.1700 .
H10A H5B 2.4800 .
H10A H11C 2.5200 .
H10B C5 3.0400 .
H10B H5B 2.6000 .
H10B H6B 2.3100 .
H10B H8B 2.5700 .
H10B H11B 2.4900 .
H10B C4 3.0900 7_654
H10B C5 3.0500 7_654
H10B H4A 2.3500 7_654
H11A H2 2.5200 .
H11A H8A 2.5300 .
H11B H8B 2.4500 .
H11B H10B 2.4900 .
H11C H10A 2.5200 .

loop_
_geom_torsion_atom_site_label_1
_geom_torsion_atom_site_label_2
_geom_torsion_atom_site_label_3
_geom_torsion_atom_site_label_4
_geom_torsion
C8 N1 C7 C1 -3.94(17)
O1 N1 C8 C9 154.38(9)
C7 N1 C8 C9 -22.46(16)
O1 N1 C7 C1 179.27(9)
O1 N1 C7 N2 0.21(15)
C8 N1 C7 N2 177.01(10)
C2 C1 C6 C5 -55.82(12)
C6 C1 C2 C3 53.43(13)
C7 C1 C2 C3 170.16(10)
C10 C1 C2 C3 -67.87(13)
C10 C1 C7 N1 -0.92(15)
C10 C1 C7 N2 178.10(10)
C2 C1 C10 C9 -87.83(11)
C6 C1 C10 C9 151.82(10)
C7 C1 C10 C9 32.60(13)
C2 C1 C7 N2 -59.14(13)
C6 C1 C7 N1 -121.26(11)
C6 C1 C7 N2 57.76(13)
C2 C1 C7 N1 121.84(11)
C7 C1 C6 C5 -172.51(9)
C10 C1 C6 C5 66.70(12)
C1 C2 C3 C4 -54.14(14)
C2 C3 C4 C5 54.73(14)
C3 C4 C5 C6 -57.17(14)
C4 C5 C6 C1 58.98(13)
N1 C8 C9 O2 -65.73(12)
N1 C8 C9 C10 51.16(13)
N1 C8 C9 C11 172.97(10)
O2 C9 C10 C1 59.93(12)
C8 C9 C10 C1 -58.42(13)
C11 C9 C10 C1 -179.20(10)
